data_7157922
loop_
_publ_author_name
'Li, Ya-Qiong'
'Xu, Guo-Dong'
'Huang, Zhi-Zhen'

_publ_section_title
;
 An organophosphorus-mediated cross-Rauhut-Currier/Wittig domino reaction
 for the efficient synthesis of trisubstituted cyclopentenes.
;
_journal_issue 11
_journal_name_full 'Organic &amp; biomolecular chemistry'
_journal_page_first 2487
_journal_page_last 2491
_journal_paper_doi 10.1039/d1ob00150g
_journal_volume 19
_journal_year 2021
_chemical_formula_moiety 'C24 H19 Cl O'
_chemical_formula_sum 'C24 H19 Cl O'
_chemical_formula_weight 358.84
_chemical_name_systematic (4-Chlorophenyl)(3,5-diphenylcyclopent-2-en-1-yl)methanone
_space_group_crystal_system triclinic
_space_group_IT_number 2
_space_group_name_Hall '-P 1'
_space_group_name_H-M_alt 'P -1'
_atom_sites_solution_hydrogens geom
_atom_sites_solution_primary dual
_audit_creation_date 2020-07-15
_audit_creation_method
;
Olex2 1.2
(compiled 2018.05.29 svn.r3508 for OlexSys, GUI svn.r5506)
;
_audit_update_record
;
2020-08-08 deposited with the CCDC.	2021-02-24 downloaded from the CCDC.
;
_cell_angle_alpha 85.406(17)
_cell_angle_beta 84.165(19)
_cell_angle_gamma 67.620(18)
_cell_formula_units_Z 2
_cell_length_a 7.972(3)
_cell_length_b 9.389(3)
_cell_length_c 13.279(5)
_cell_measurement_reflns_used 8739
_cell_measurement_temperature 170(2)
_cell_measurement_theta_max 27.10
_cell_measurement_theta_min 2.35
_cell_volume 913.4(6)
_computing_cell_refinement SAINT
_computing.data_collection Bruker
_computing.data_reduction SAINT

_computing_molecular_graphics 'Olex2 (Dolomanov et al., 2009)'
_computing_publication_material 'Olex2 (Dolomanov et al., 2009)'
_computing_structure_refinement 'ShelXL (Sheldrick, 2015)'
_computing_structure_solution 'ShelXT (Sheldrick, 2015)'
_diffrn_ambient_temperature 170.0
_diffrn_measured_fraction_theta_full 0.998
_diffrn_measured_fraction_theta_max 0.997
_diffrn_measurement_device_type 'zju Bruker D8 Venture Ims3.0'
_diffrn_measurement_method '\f and \w scans'
_diffrn_radiation_type MoK\a
_diffrn_radiation_wavelength 0.71073
_diffrn_reflns_av_R_equivalents 0.0221
_diffrn_reflns_av_unetI/netI 0.0254
_diffrn_reflns_Laue_measured_fraction_full 0.998
_diffrn_reflns_Laue_measured_fraction_max 0.997
_diffrn_reflns_limit_h_max 10
_diffrn_reflns_limit_h_min -10
_diffrn_reflns_limit_k_max 12
_diffrn_reflns_limit_k_min -12
_diffrn_reflns_limit_l_max 15
_diffrn_reflns_limit_l_min -17
_diffrn_reflns_number 15237
_diffrn_reflns_point_group_measured_fraction_full 0.998
_diffrn_reflns_point_group_measured_fraction_max 0.997
_diffrn_reflns_theta_full 25.242
_diffrn_reflns_theta_max 27.113
_diffrn_reflns_theta_min 2.752
_diffrn_standards_number 0
_exptl_absorpt_coefficient_mu 0.219
_exptl_absorpt_correction_T_max 0.7455
_exptl_absorpt_correction_T_min 0.7172
_exptl_absorpt_correction_type multi-scan
_exptl_absorpt_process_details
;
SADABS-2016/2 (Bruker,2016/2) was used for absorption correction.
wR2(int) was 0.0957 before and 0.0396 after correction.
The Ratio of minimum to maximum transmission is 0.9620.
The \l/2 correction factor is Not present.
;
_exptl_crystal_colour colourless
_exptl_crystal_colour_primary colourless
_exptl_crystal_density_diffrn 1.305
_exptl_crystal_description block
_exptl_crystal_F_000 376
_exptl_crystal_size_max 0.46
_exptl_crystal_size_mid 0.29
_exptl_crystal_size_min 0.23
_refine_diff_density_max 0.271
_refine_diff_density_min -0.375
_refine_diff_density_rms 0.037
_refine_ls_extinction_method none
_refine_ls_goodness_of_fit_ref 1.047
_refine_ls_hydrogen_treatment constr
_refine_ls_matrix_type full
_refine_ls_number_parameters 235
_refine_ls_number_reflns 4019
_refine_ls_number_restraints 0
_refine_ls_restrained_S_all 1.047
_refine_ls_R_factor_all 0.0413
_refine_ls_R_factor_gt 0.0372
_refine_ls_shift/su_max 0.001
_refine_ls_shift/su_mean 0.000
_refine_ls_structure_factor_coef Fsqd
_refine_ls_weighting_details 'w=1/[\s^2^(Fo^2^)+(0.0419P)^2^+0.2756P] where P=(Fo^2^+2Fc^2^)/3'
_refine_ls_weighting_scheme calc
_refine_ls_wR_factor_gt 0.0940
_refine_ls_wR_factor_ref 0.0972
_reflns_Friedel_coverage 0.000
_reflns_number_gt 3609
_reflns_number_total 4019
_reflns_threshold_expression 'I > 2\s(I)'
_cod_data_source_file d1ob00150g2.cif
_cod_data_source_block 200715_3da_0m
_cod_depositor_comments 'Adding full bibliography for 7157922.cif.'
_cod_original_cell_volume 913.3(6)
_cod_database_code 7157922
_shelx_shelxl_version_number 2018/3
_shelx_space_group_comment
;
The symmetry employed for this shelxl refinement is uniquely defined
by the following loop, which should always be used as a source of
symmetry information in preference to the above space-group names.
They are only intended as comments.
;
_shelx_estimated_absorpt_t_max 0.951
_shelx_estimated_absorpt_t_min 0.906
_olex2_refinement_description
;
1. Fixed Uiso
 At 1.2 times of:
  All C(H) groups, All C(H,H) groups
2.a Ternary CH refined with riding coordinates:
 C8(H8), C9(H9)
2.b Secondary CH2 refined with riding coordinates:
 C10(H10A,H10B)
2.c Aromatic/amide H refined with riding coordinates:
 C1(H1), C2(H2), C4(H4), C5(H5), C12(H12), C14(H14), C15(H15), C16(H16),
 C17(H17), C18(H18), C20(H20), C21(H21), C22(H22), C23(H23), C24(H24)
;
_olex2_submission_special_instructions 'No special instructions were received'

loop_
_space_group_symop_operation_xyz
'x, y, z'
'-x, -y, -z'

loop_
_atom_site_label
_atom_site_type_symbol
_atom_site_fract_x
_atom_site_fract_y
_atom_site_fract_z
_atom_site_U_iso_or_equiv
_atom_site_adp_type
_atom_site_occupancy
_atom_site_site_symmetry_order
_atom_site_calc_flag
_atom_site_refinement_flags_posn
_atom_site_refinement_flags_adp
_atom_site_refinement_flags_occupancy
_atom_site_disorder_assembly
_atom_site_disorder_group
Cl1 Cl 0.12630(7) 0.23714(5) 0.04991(3) 0.06369(15) Uani 1 1 d . . . . .
O1 O 0.24924(14) 0.39583(11) 0.51132(7) 0.0432(2) Uani 1 1 d . . . . .
C1 C 0.08362(18) 0.52243(15) 0.26516(11) 0.0385(3) Uani 1 1 d . . . . .
H1 H 0.023198 0.629419 0.276013 0.046 Uiso 1 1 calc R . . . .
C2 C 0.0642(2) 0.46431(16) 0.17646(11) 0.0446(3) Uani 1 1 d . . . . .
H2 H -0.010292 0.530251 0.126965 0.053 Uiso 1 1 calc R . . . .
C3 C 0.1546(2) 0.30944(16) 0.16100(10) 0.0408(3) Uani 1 1 d . . . . .
C4 C 0.26403(19) 0.21085(16) 0.23203(11) 0.0418(3) Uani 1 1 d . . . . .
H4 H 0.326599 0.104445 0.219949 0.050 Uiso 1 1 calc R . . . .
C5 C 0.28036(17) 0.27026(14) 0.32072(11) 0.0362(3) Uani 1 1 d . . . . .
H5 H 0.354120 0.203650 0.370277 0.043 Uiso 1 1 calc R . . . .
C6 C 0.19028(15) 0.42643(13) 0.33863(9) 0.0307(2) Uani 1 1 d . . . . .
C7 C 0.20655(16) 0.48443(14) 0.43749(10) 0.0317(3) Uani 1 1 d . . . . .
C8 C 0.17423(16) 0.65337(13) 0.44255(9) 0.0302(2) Uani 1 1 d . . . . .
H8 H 0.064930 0.716778 0.405574 0.036 Uiso 1 1 calc R . . . .
C9 C 0.34193(15) 0.68995(13) 0.39502(9) 0.0285(2) Uani 1 1 d . . . . .
H9 H 0.452871 0.606587 0.420446 0.034 Uiso 1 1 calc R . . . .
C10 C 0.31711(18) 0.83773(14) 0.44772(9) 0.0329(3) Uani 1 1 d . . . . .
H10A H 0.435639 0.846388 0.453596 0.039 Uiso 1 1 calc R . . . .
H10B H 0.237584 0.930814 0.410690 0.039 Uiso 1 1 calc R . . . .
C11 C 0.22836(15) 0.81518(13) 0.55092(9) 0.0295(2) Uani 1 1 d . . . . .
C12 C 0.15221(16) 0.71154(14) 0.54750(9) 0.0331(3) Uani 1 1 d . . . . .
H12 H 0.091499 0.678449 0.604315 0.040 Uiso 1 1 calc R . . . .
C13 C 0.37006(16) 0.69656(13) 0.28089(9) 0.0293(2) Uani 1 1 d . . . . .
C14 C 0.24840(19) 0.80820(15) 0.22072(10) 0.0386(3) Uani 1 1 d . . . . .
H14 H 0.143736 0.884695 0.251710 0.046 Uiso 1 1 calc R . . . .
C15 C 0.2776(2) 0.80951(17) 0.11619(11) 0.0488(4) Uani 1 1 d . . . . .
H15 H 0.192488 0.886170 0.076073 0.059 Uiso 1 1 calc R . . . .
C16 C 0.4300(2) 0.6999(2) 0.06977(11) 0.0524(4) Uani 1 1 d . . . . .
H16 H 0.450216 0.701541 -0.001994 0.063 Uiso 1 1 calc R . . . .
C17 C 0.5523(2) 0.58837(19) 0.12825(11) 0.0506(4) Uani 1 1 d . . . . .
H17 H 0.656943 0.512471 0.096789 0.061 Uiso 1 1 calc R . . . .
C18 C 0.52280(18) 0.58667(15) 0.23322(10) 0.0389(3) Uani 1 1 d . . . . .
H18 H 0.608020 0.509488 0.273001 0.047 Uiso 1 1 calc R . . . .
C19 C 0.23229(15) 0.90051(13) 0.63823(9) 0.0294(2) Uani 1 1 d . . . . .
C20 C 0.20205(17) 0.84910(15) 0.73802(9) 0.0371(3) Uani 1 1 d . . . . .
H20 H 0.170668 0.760879 0.749939 0.044 Uiso 1 1 calc R . . . .
C21 C 0.21752(19) 0.92571(18) 0.81924(10) 0.0450(3) Uani 1 1 d . . . . .
H21 H 0.197063 0.889460 0.886434 0.054 Uiso 1 1 calc R . . . .
C22 C 0.26268(19) 1.05504(18) 0.80334(11) 0.0469(3) Uani 1 1 d . . . . .
H22 H 0.275539 1.105971 0.859367 0.056 Uiso 1 1 calc R . . . .
C23 C 0.28891(18) 1.10949(16) 0.70535(11) 0.0406(3) Uani 1 1 d . . . . .
H23 H 0.317256 1.199294 0.694015 0.049 Uiso 1 1 calc R . . . .
C24 C 0.27376(16) 1.03275(14) 0.62365(10) 0.0333(3) Uani 1 1 d . . . . .
H24 H 0.291930 1.070903 0.556676 0.040 Uiso 1 1 calc R . . . .

loop_
_atom_site_aniso_label
_atom_site_aniso_U_11
_atom_site_aniso_U_22
_atom_site_aniso_U_33
_atom_site_aniso_U_23
_atom_site_aniso_U_13
_atom_site_aniso_U_12
Cl1 0.1051(4) 0.0592(3) 0.0387(2) -0.01083(17) 0.0000(2) -0.0439(2)
O1 0.0522(6) 0.0376(5) 0.0441(5) 0.0082(4) -0.0146(4) -0.0210(4)
C1 0.0421(7) 0.0267(6) 0.0483(7) 0.0001(5) -0.0121(6) -0.0129(5)
C2 0.0570(8) 0.0371(7) 0.0443(7) 0.0046(6) -0.0157(6) -0.0212(6)
C3 0.0504(8) 0.0420(7) 0.0366(7) -0.0069(5) 0.0037(6) -0.0255(6)
C4 0.0396(7) 0.0323(6) 0.0511(8) -0.0083(6) 0.0055(6) -0.0119(5)
C5 0.0295(6) 0.0299(6) 0.0476(7) 0.0006(5) -0.0033(5) -0.0098(5)
C6 0.0267(5) 0.0284(6) 0.0399(6) 0.0009(5) -0.0032(5) -0.0140(4)
C7 0.0263(5) 0.0316(6) 0.0397(6) 0.0018(5) -0.0053(5) -0.0135(5)
C8 0.0276(5) 0.0295(6) 0.0352(6) -0.0006(5) -0.0034(4) -0.0127(4)
C9 0.0287(5) 0.0280(5) 0.0309(6) -0.0012(4) -0.0029(4) -0.0127(4)
C10 0.0409(6) 0.0339(6) 0.0292(6) -0.0040(5) 0.0017(5) -0.0206(5)
C11 0.0282(5) 0.0294(6) 0.0296(6) -0.0012(4) 0.0009(4) -0.0104(4)
C12 0.0313(6) 0.0357(6) 0.0342(6) -0.0019(5) 0.0029(5) -0.0158(5)
C13 0.0336(6) 0.0276(5) 0.0306(6) -0.0035(4) -0.0018(4) -0.0155(5)
C14 0.0436(7) 0.0321(6) 0.0362(7) -0.0026(5) -0.0050(5) -0.0093(5)
C15 0.0651(9) 0.0425(8) 0.0358(7) 0.0019(6) -0.0121(6) -0.0156(7)
C16 0.0690(10) 0.0595(9) 0.0305(7) -0.0067(6) 0.0000(6) -0.0262(8)
C17 0.0484(8) 0.0560(9) 0.0419(8) -0.0177(7) 0.0057(6) -0.0128(7)
C18 0.0374(7) 0.0371(7) 0.0392(7) -0.0062(5) -0.0035(5) -0.0096(5)
C19 0.0246(5) 0.0299(6) 0.0304(6) -0.0037(4) 0.0003(4) -0.0068(4)
C20 0.0360(6) 0.0346(6) 0.0334(6) 0.0001(5) 0.0018(5) -0.0067(5)
C21 0.0438(7) 0.0511(8) 0.0287(6) -0.0034(6) -0.0004(5) -0.0053(6)
C22 0.0396(7) 0.0564(9) 0.0401(7) -0.0206(6) -0.0024(6) -0.0095(6)
C23 0.0344(6) 0.0408(7) 0.0471(7) -0.0161(6) 0.0030(5) -0.0134(5)
C24 0.0309(6) 0.0350(6) 0.0339(6) -0.0059(5) 0.0019(5) -0.0124(5)

loop_
_atom_type_symbol
_atom_type_description
_atom_type_scat_dispersion_real
_atom_type_scat_dispersion_imag
_atom_type_scat_source
C C 0.0033 0.0016 'International Tables Vol C Tables 4.2.6.8 and 6.1.1.4'
H H 0.0000 0.0000 'International Tables Vol C Tables 4.2.6.8 and 6.1.1.4'
Cl Cl 0.1484 0.1585 'International Tables Vol C Tables 4.2.6.8 and 6.1.1.4'
O O 0.0106 0.0060 'International Tables Vol C Tables 4.2.6.8 and 6.1.1.4'

loop_
_geom_angle_atom_site_label_1
_geom_angle_atom_site_label_2
_geom_angle_atom_site_label_3
_geom_angle
_geom_angle_site_symmetry_1
_geom_angle_site_symmetry_3
_geom_angle_publ_flag
C2 C1 H1 119.6 . . ?
C2 C1 C6 120.90(12) . . ?
C6 C1 H1 119.6 . . ?
C1 C2 H2 120.5 . . ?
C3 C2 C1 118.99(13) . . ?
C3 C2 H2 120.5 . . ?
C2 C3 Cl1 118.54(12) . . ?
C2 C3 C4 121.62(13) . . ?
C4 C3 Cl1 119.83(11) . . ?
C3 C4 H4 120.6 . . ?
C5 C4 C3 118.71(12) . . ?
C5 C4 H4 120.6 . . ?
C4 C5 H5 119.5 . . ?
C4 C5 C6 120.99(12) . . ?
C6 C5 H5 119.5 . . ?
C1 C6 C5 118.78(12) . . ?
C1 C6 C7 122.13(11) . . ?
C5 C6 C7 119.06(11) . . ?
O1 C7 C6 120.28(11) . . ?
O1 C7 C8 121.21(12) . . ?
C6 C7 C8 118.48(10) . . ?
C7 C8 H8 109.3 . . ?
C7 C8 C9 111.80(10) . . ?
C9 C8 H8 109.3 . . ?
C12 C8 C7 115.68(10) . . ?
C12 C8 H8 109.3 . . ?
C12 C8 C9 101.26(9) . . ?
C8 C9 H9 106.9 . . ?
C10 C9 C8 102.16(9) . . ?
C10 C9 H9 106.9 . . ?
C13 C9 C8 117.05(10) . . ?
C13 C9 H9 106.9 . . ?
C13 C9 C10 116.12(10) . . ?
C9 C10 H10A 111.2 . . ?
C9 C10 H10B 111.2 . . ?
H10A C10 H10B 109.2 . . ?
C11 C10 C9 102.62(10) . . ?
C11 C10 H10A 111.2 . . ?
C11 C10 H10B 111.2 . . ?
C12 C11 C10 110.18(11) . . ?
C12 C11 C19 128.19(11) . . ?
C19 C11 C10 121.63(10) . . ?
C8 C12 H12 124.1 . . ?
C11 C12 C8 111.75(10) . . ?
C11 C12 H12 124.1 . . ?
C14 C13 C9 122.48(11) . . ?
C14 C13 C18 118.19(12) . . ?
C18 C13 C9 119.32(11) . . ?
C13 C14 H14 119.6 . . ?
C15 C14 C13 120.85(13) . . ?
C15 C14 H14 119.6 . . ?
C14 C15 H15 119.8 . . ?
C16 C15 C14 120.39(14) . . ?
C16 C15 H15 119.8 . . ?
C15 C16 H16 120.2 . . ?
C17 C16 C15 119.56(14) . . ?
C17 C16 H16 120.2 . . ?
C16 C17 H17 120.0 . . ?
C16 C17 C18 120.09(14) . . ?
C18 C17 H17 120.0 . . ?
C13 C18 H18 119.5 . . ?
C17 C18 C13 120.91(13) . . ?
C17 C18 H18 119.5 . . ?
C20 C19 C11 121.53(11) . . ?
C24 C19 C11 120.35(11) . . ?
C24 C19 C20 118.07(11) . . ?
C19 C20 H20 119.7 . . ?
C21 C20 C19 120.61(13) . . ?
C21 C20 H20 119.7 . . ?
C20 C21 H21 119.7 . . ?
C20 C21 C22 120.53(13) . . ?
C22 C21 H21 119.7 . . ?
C21 C22 H22 120.2 . . ?
C23 C22 C21 119.64(13) . . ?
C23 C22 H22 120.2 . . ?
C22 C23 H23 120.0 . . ?
C22 C23 C24 119.97(13) . . ?
C24 C23 H23 120.0 . . ?
C19 C24 H24 119.4 . . ?
C23 C24 C19 121.15(12) . . ?
C23 C24 H24 119.4 . . ?

loop_
_geom_bond_atom_site_label_1
_geom_bond_atom_site_label_2
_geom_bond_distance
_geom_bond_site_symmetry_2
_geom_bond_publ_flag
Cl1 C3 1.7415(15) . ?
O1 C7 1.2209(16) . ?
C1 H1 0.9500 . ?
C1 C2 1.383(2) . ?
C1 C6 1.3897(18) . ?
C2 H2 0.9500 . ?
C2 C3 1.377(2) . ?
C3 C4 1.386(2) . ?
C4 H4 0.9500 . ?
C4 C5 1.381(2) . ?
C5 H5 0.9500 . ?
C5 C6 1.3934(18) . ?
C6 C7 1.4965(18) . ?
C7 C8 1.5130(17) . ?
C8 H8 1.0000 . ?
C8 C9 1.5643(17) . ?
C8 C12 1.5068(18) . ?
C9 H9 1.0000 . ?
C9 C10 1.5402(17) . ?
C9 C13 1.5091(17) . ?
C10 H10A 0.9900 . ?
C10 H10B 0.9900 . ?
C10 C11 1.5145(17) . ?
C11 C12 1.3342(17) . ?
C11 C19 1.4705(17) . ?
C12 H12 0.9500 . ?
C13 C14 1.3882(18) . ?
C13 C18 1.3925(18) . ?
C14 H14 0.9500 . ?
C14 C15 1.384(2) . ?
C15 H15 0.9500 . ?
C15 C16 1.383(2) . ?
C16 H16 0.9500 . ?
C16 C17 1.377(2) . ?
C17 H17 0.9500 . ?
C17 C18 1.390(2) . ?
C18 H18 0.9500 . ?
C19 C20 1.4029(18) . ?
C19 C24 1.3962(18) . ?
C20 H20 0.9500 . ?
C20 C21 1.384(2) . ?
C21 H21 0.9500 . ?
C21 C22 1.387(2) . ?
C22 H22 0.9500 . ?
C22 C23 1.385(2) . ?
C23 H23 0.9500 . ?
C23 C24 1.3888(18) . ?
C24 H24 0.9500 . ?
